data_4000230
_journal_name_full 'Chemistry of Materials'
_journal_year 2003
_chemical_formula_sum 'C4 H16 F Fe N3 O8 S2'
_chemical_formula_weight 373.17
_space_group_IT_number 14
_symmetry_cell_setting monoclinic
_symmetry_space_group_name_Hall '-P 2ybc'
_symmetry_space_group_name_H-M 'P 1 21/c 1'
_atom_sites_solution_hydrogens geom
_atom_sites_solution_primary direct
_atom_sites_solution_secondary difmap
_cell_angle_alpha 90.00
_cell_angle_beta 96.49(4)
_cell_angle_gamma 90.00
_cell_formula_units_Z 4
_cell_length_a 8.500(6)
_cell_length_b 7.305(6)
_cell_length_c 19.846(17)
_cell_measurement_reflns_used 1165
_cell_measurement_temperature 293(2)
_cell_measurement_theta_max 23.00
_cell_measurement_theta_min 2.00
_cell_volume 1224.5(17)
_diffrn_ambient_temperature 293(2)
_diffrn_measurement_device 'Siemens CCD-diffractometer'
_diffrn_measurement_method \W
_diffrn_radiation_monochromator graphite
_diffrn_radiation_source 'fine-focus sealed tube'
_diffrn_radiation_type MoK\a
_diffrn_radiation_wavelength 0.71073
_diffrn_reflns_av_R_equivalents 0.1171
_diffrn_reflns_av_sigmaI/netI 0.1426
_diffrn_reflns_limit_h_max 9
_diffrn_reflns_limit_h_min -9
_diffrn_reflns_limit_k_max 8
_diffrn_reflns_limit_k_min -6
_diffrn_reflns_limit_l_max 21
_diffrn_reflns_limit_l_min -22
_diffrn_reflns_number 4792
_diffrn_reflns_theta_max 23.25
_diffrn_reflns_theta_min 2.07
_diffrn_standards_decay_% ?
_diffrn_standards_interval_count ?
_diffrn_standards_interval_time ?
_diffrn_standards_number ?
_exptl_absorpt_coefficient_mu 1.627
_exptl_absorpt_correction_T_max 1.000000
_exptl_absorpt_correction_T_min 0.666662
_exptl_absorpt_correction_type SADABS
_exptl_crystal_colour pale_yellow
_exptl_crystal_density_diffrn 2.024
_exptl_crystal_density_meas ?
_exptl_crystal_density_method ?
_exptl_crystal_description Plate
_exptl_crystal_F_000 768
_exptl_crystal_size_max 0.20
_exptl_crystal_size_mid 0.12
_exptl_crystal_size_min 0.08
_refine_ls_extinction_coef ?
_refine_ls_extinction_method none
_refine_ls_goodness_of_fit_all 0.913
_refine_ls_goodness_of_fit_obs 1.112
_refine_ls_hydrogen_treatment ?
_refine_ls_matrix_type full
_refine_ls_number_parameters 175
_refine_ls_number_reflns 1762
_refine_ls_number_restraints 0
_refine_ls_restrained_S_all 0.913
_refine_ls_restrained_S_obs 1.112
_refine_ls_R_factor_all 0.1469
_refine_ls_R_factor_obs 0.0571
_refine_ls_shift/esd_max 0.000
_refine_ls_shift/esd_mean 0.000
_refine_ls_structure_factor_coef Fsqd
_refine_ls_weighting_details 'w=1/[\s^2^(Fo^2^)+(0.0520P)^2^+0.0000P] where P=(Fo^2^+2Fc^2^)/3'
_refine_ls_weighting_scheme calc
_refine_ls_wR_factor_all 0.1474
_refine_ls_wR_factor_obs 0.1140
_reflns_number_observed 806
_reflns_number_total 1762
_reflns_observed_criterion >2sigma(I)
_cod_depositor_comments
;
The following automatic conversions were performed:
'_symmetry_cell_setting' value 'Monoclinic' changed to 'monoclinic'
according to '/home/saulius/struct/CIF-dictionaries/cif_core.dic'
dictionary named 'cif_core.dic' version 2.4.1 from 2010-06-29.

Automatic conversion script
Id: cif_fix_enum 1527 2010-12-29 10:47:43Z saulius 

The following automatic conversions were performed:

'_refine_ls_weighting_scheme' value 'calc
w=1/[\s^2^(Fo^2^)+(0.0520P)^2^+0.0000P] where P=(Fo^2^+2Fc^2^)/3' was
changed to 'calc'. New tag '_refine_ls_weighting_details' was
created. The value of the new tag was set to
'w=1/[\s^2^(Fo^2^)+(0.0520P)^2^+0.0000P] where P=(Fo^2^+2Fc^2^)/3'.

Automatic conversion script
Id: cif_fix_values 3143 2015-03-26 13:38:13Z robertas 
;
_cod_original_sg_symbol_H-M P2(1)/c
_cod_database_code 4000230

loop_
_symmetry_equiv_pos_as_xyz
'x, y, z'
'-x, y+1/2, -z+1/2'
'-x, -y, -z'
'x, -y-1/2, z-1/2'

loop_
_atom_site_aniso_label
_atom_site_aniso_U_11
_atom_site_aniso_U_22
_atom_site_aniso_U_33
_atom_site_aniso_U_23
_atom_site_aniso_U_13
_atom_site_aniso_U_12
Fe1 0.0326(14) 0.0152(13) 0.0175(13) 0.0008(10) -0.0001(10) 0.0023(11)
Fe2 0.0329(14) 0.0141(13) 0.0222(14) 0.0004(10) -0.0014(10) -0.0006(11)
S1 0.0310(13) 0.0214(13) 0.0170(13) -0.001(2) -0.0003(10) 0.000(2)
S2 0.0268(12) 0.0199(13) 0.0267(14) -0.005(2) -0.0014(10) 0.005(2)
F1 0.035(3) 0.013(3) 0.027(3) -0.001(3) 0.004(2) 0.002(3)
O1 0.075(6) 0.014(4) 0.030(5) 0.001(3) 0.004(4) 0.000(4)
O2 0.036(4) 0.016(4) 0.045(5) -0.014(4) -0.005(3) -0.009(4)
O3 0.049(5) 0.020(5) 0.082(6) -0.006(4) -0.029(4) 0.011(4)
O4 0.044(4) 0.015(4) 0.026(4) -0.010(3) 0.013(3) -0.014(4)
O5 0.029(4) 0.049(6) 0.031(4) -0.003(3) -0.001(3) 0.005(4)
O6 0.041(4) 0.040(5) 0.028(4) -0.001(4) 0.006(3) 0.005(4)
O7 0.085(6) 0.047(7) 0.030(5) -0.002(4) -0.011(4) -0.002(5)
O8 0.035(4) 0.078(7) 0.065(6) -0.035(5) 0.015(4) -0.022(4)
N1 0.023(5) 0.033(5) 0.032(5) -0.015(4) 0.010(4) 0.000(5)
C1 0.033(6) 0.030(7) 0.051(8) 0.013(6) 0.003(6) -0.009(6)
C2 0.050(7) 0.030(8) 0.050(8) -0.014(6) -0.012(6) 0.002(6)
N2 0.050(5) 0.022(5) 0.020(4) -0.002(4) 0.001(4) -0.004(5)
C3 0.037(6) 0.032(7) 0.023(7) -0.008(5) 0.003(5) -0.005(6)
C4 0.047(6) 0.031(8) 0.021(6) -0.001(5) -0.006(5) -0.008(6)
N3 0.029(4) 0.025(5) 0.027(5) -0.004(5) -0.016(3) -0.007(5)

loop_
_atom_site_label
_atom_site_type_symbol
_atom_site_fract_x
_atom_site_fract_y
_atom_site_fract_z
_atom_site_U_iso_or_equiv
_atom_site_thermal_displace_type
_atom_site_occupancy
_atom_site_calc_flag
_atom_site_refinement_flags
_atom_site_disorder_group
Fe1 Fe 0.5000 0.0000 0.0000 0.0220(6) Uani 1 d S .
Fe2 Fe 0.5000 0.5000 0.0000 0.0234(6) Uani 1 d S .
S1 S 0.5035(2) 0.7516(4) 0.14202(11) 0.0233(6) Uani 1 d . .
S2 S 0.8117(3) 0.2560(4) 0.06559(11) 0.0248(6) Uani 1 d . .
F1 F 0.4084(5) 0.2476(8) 0.0199(2) 0.0252(12) Uani 1 d . .
O1 O 0.5109(8) 0.9243(9) 0.1033(3) 0.040(2) Uani 1 d . .
O2 O 0.7443(7) 0.1057(8) 0.0203(3) 0.033(2) Uani 1 d . .
O3 O 0.7107(8) 0.4195(9) 0.0551(4) 0.053(2) Uani 1 d . .
O4 O 0.4296(7) 0.6059(9) 0.0956(3) 0.028(2) Uani 1 d . .
O5 O 0.6617(7) 0.6954(9) 0.1703(3) 0.037(2) Uani 1 d . .
O6 O 0.4018(7) 0.7769(9) 0.1963(3) 0.036(2) Uani 1 d . .
O7 O 0.8254(9) 0.2043(10) 0.1375(3) 0.056(2) Uani 1 d . .
O8 O 0.9688(7) 0.3054(10) 0.0466(4) 0.058(3) Uani 1 d . .
N1 N 0.8558(8) 1.0047(11) 0.3565(4) 0.029(2) Uani 1 d . .
H8 H 0.9143(8) 0.9519(11) 0.3919(4) 0.035 Uiso 1 calc R .
H9 H 0.7701(8) 1.0551(11) 0.3719(4) 0.035 Uiso 1 calc R .
C1 C 0.9515(12) 1.1523(14) 0.3277(5) 0.038(3) Uani 1 d . .
H6 H 1.0497(12) 1.0995(14) 0.3163(5) 0.046 Uiso 1 calc R .
H7 H 0.8935(12) 1.1969(14) 0.2861(5) 0.046 Uiso 1 calc R .
C2 C 0.9897(12) 1.3108(13) 0.3741(5) 0.045(3) Uani 1 d . .
H4 H 0.8944(12) 1.3487(13) 0.3930(5) 0.054 Uiso 1 calc R .
H5 H 1.0249(12) 1.4125(13) 0.3483(5) 0.054 Uiso 1 calc R .
N2 N 1.1162(8) 1.2663(11) 0.4313(3) 0.031(2) Uani 1 d . .
H1 H 1.1351(8) 1.3644(11) 0.4576(3) 0.047 Uiso 1 calc R .
H2 H 1.2046(8) 1.2337(11) 0.4144(3) 0.047 Uiso 1 calc R .
H3 H 1.0837(8) 1.1746(11) 0.4558(3) 0.047 Uiso 1 calc R .
C3 C 0.8036(11) 0.8617(13) 0.3050(5) 0.031(3) Uani 1 d . .
H10 H 0.8963(11) 0.8066(13) 0.2889(5) 0.037 Uiso 1 calc R .
H11 H 0.7424(11) 0.9194(13) 0.2665(5) 0.037 Uiso 1 calc R .
C4 C 0.7047(11) 0.7130(13) 0.3326(5) 0.034(3) Uani 1 d . .
H12 H 0.7136(11) 0.6028(13) 0.3059(5) 0.040 Uiso 1 calc R .
H13 H 0.7486(11) 0.6860(13) 0.3787(5) 0.040 Uiso 1 calc R .
N3 N 0.5316(7) 0.7581(11) 0.3324(4) 0.028(2) Uani 1 d . .
H14 H 0.4821(7) 0.6641(11) 0.3493(4) 0.042 Uiso 1 calc R .
H15 H 0.4890(7) 0.7797(11) 0.2901(4) 0.042 Uiso 1 calc R .
H16 H 0.5215(7) 0.8570(11) 0.3578(4) 0.042 Uiso 1 calc R .
